data_4028325
loop_
_publ_author_name
'Huiliang Sun'
'Jianwu Shi'
'Zilong Zhang'
'Sheng Zhang'
'Zhaoli Liang'
'Shisheng Wan'
'Yanxiang Cheng'
'Hua Wang'

_publ_section_title
;
 Synthesis and Structure of Bull's Horn-Shaped Oligothienoacene with Seven
 Fused Thiophene Rings
;
_journal_name_full 'Journal of Organic Chemistry'
_journal_page_first 6271
_journal_page_last 6275
_journal_paper_doi 10.1021/jo4002036
_journal_volume 78
_journal_year 2013
_chemical_formula_sum 'C22 H20 S7 Si2'
_chemical_formula_weight 564.98
_chemical_name_systematic
;
 ?
;
_space_group_IT_number 14
_symmetry_cell_setting monoclinic
_symmetry_space_group_name_Hall '-P 2ybc'
_symmetry_space_group_name_H-M 'P 1 21/c 1'
_atom_sites_solution_hydrogens geom
_atom_sites_solution_primary direct
_atom_sites_solution_secondary difmap
_audit_creation_method SHELXL-97
_cell_angle_alpha 90.00
_cell_angle_beta 102.154(4)
_cell_angle_gamma 90.00
_cell_formula_units_Z 4
_cell_length_a 19.431(5)
_cell_length_b 11.786(3)
_cell_length_c 11.530(3)
_cell_measurement_reflns_used 2722
_cell_measurement_temperature 296(2)
_cell_measurement_theta_max 27.30
_cell_measurement_theta_min 2.50
_cell_volume 2581.3(12)
_computing_cell_refinement 'Bruker SMART'
_computing_data_collection 'Bruker SMART'
_computing_data_reduction 'Bruker SAINT'
_computing_molecular_graphics 'Bruker SHELXTL'
_computing_publication_material 'Bruker SHELXTL'
_computing_structure_refinement 'SHELXL-97 (Sheldrick, 1997)'
_computing_structure_solution 'SHELXS-97 (Sheldrick, 1990)'
_diffrn_ambient_temperature 296(2)
_diffrn_measured_fraction_theta_full 0.972
_diffrn_measured_fraction_theta_max 0.972
_diffrn_measurement_device_type 'CCD area detector'
_diffrn_measurement_method 'phi and omega scans'
_diffrn_radiation_monochromator graphite
_diffrn_radiation_source 'fine-focus sealed tube'
_diffrn_radiation_type MoK\a
_diffrn_radiation_wavelength 0.71073
_diffrn_reflns_av_R_equivalents 0.0459
_diffrn_reflns_av_sigmaI/netI 0.0610
_diffrn_reflns_limit_h_max 25
_diffrn_reflns_limit_h_min -23
_diffrn_reflns_limit_k_max 15
_diffrn_reflns_limit_k_min -14
_diffrn_reflns_limit_l_max 10
_diffrn_reflns_limit_l_min -15
_diffrn_reflns_number 16203
_diffrn_reflns_theta_full 28.39
_diffrn_reflns_theta_max 28.39
_diffrn_reflns_theta_min 2.03
_exptl_absorpt_coefficient_mu 0.714
_exptl_absorpt_correction_T_max 0.9192
_exptl_absorpt_correction_T_min 0.8822
_exptl_absorpt_correction_type multi-scan
_exptl_absorpt_process_details ?SADABS
_exptl_crystal_colour YELLOW
_exptl_crystal_density_diffrn 1.454
_exptl_crystal_description BLOCK
_exptl_crystal_F_000 1168
_exptl_crystal_size_max 0.18
_exptl_crystal_size_mid 0.16
_exptl_crystal_size_min 0.12
_refine_diff_density_max 0.319
_refine_diff_density_min -0.300
_refine_diff_density_rms 0.066
_refine_ls_extinction_method none
_refine_ls_goodness_of_fit_ref 0.998
_refine_ls_hydrogen_treatment constr
_refine_ls_matrix_type full
_refine_ls_number_parameters 280
_refine_ls_number_reflns 6295
_refine_ls_number_restraints 0
_refine_ls_restrained_S_all 0.998
_refine_ls_R_factor_all 0.0928
_refine_ls_R_factor_gt 0.0480
_refine_ls_shift/su_max 0.000
_refine_ls_shift/su_mean 0.000
_refine_ls_structure_factor_coef Fsqd
_refine_ls_weighting_details 'calc w=1/[\s^2^(Fo^2^)+(0.0553P)^2^+0.1572P] where P=(Fo^2^+2Fc^2^)/3'
_refine_ls_weighting_scheme calc
_refine_ls_wR_factor_gt 0.1032
_refine_ls_wR_factor_ref 0.1228
_reflns_number_gt 3943
_reflns_number_total 6295
_reflns_threshold_expression >2sigma(I)
_cod_data_source_file jo4002036_si_001.cif
_cod_data_source_block a
_cod_original_cell_volume 2581.4(11)
_cod_database_code 4028325

loop_
_symmetry_equiv_pos_as_xyz
'x, y, z'
'-x, y+1/2, -z+1/2'
'-x, -y, -z'
'x, -y-1/2, z-1/2'

loop_
_atom_site_label
_atom_site_type_symbol
_atom_site_fract_x
_atom_site_fract_y
_atom_site_fract_z
_atom_site_U_iso_or_equiv
_atom_site_adp_type
_atom_site_occupancy
_atom_site_symmetry_multiplicity
_atom_site_calc_flag
_atom_site_refinement_flags
S3 S 0.13112(4) 0.46118(7) 0.17726(7) 0.0411(2) Uani 1 1 d .
S2 S 0.02849(4) 0.72771(7) -0.03076(7) 0.0414(2) Uani 1 1 d .
S4 S 0.02063(4) 0.43086(7) 0.33695(7) 0.0461(2) Uani 1 1 d .
S6 S -0.15211(4) 0.74835(7) 0.06695(7) 0.0439(2) Uani 1 1 d .
S5 S -0.12609(4) 0.52610(7) 0.35627(7) 0.0462(2) Uani 1 1 d .
S1 S 0.14949(4) 0.76631(7) -0.17108(8) 0.0489(2) Uani 1 1 d .
Si2 Si -0.42321(4) 0.80648(8) 0.23723(8) 0.0481(2) Uani 1 1 d .
S7 S -0.30278(4) 0.83293(7) 0.09227(7) 0.0485(2) Uani 1 1 d .
Si1 Si 0.29965(4) 0.69557(9) -0.20159(9) 0.0508(3) Uani 1 1 d .
C11 C 0.01282(13) 0.5736(2) 0.1606(2) 0.0333(6) Uani 1 1 d .
C12 C -0.05098(13) 0.5887(2) 0.2030(2) 0.0346(6) Uani 1 1 d .
C17 C -0.22498(14) 0.6879(2) 0.2234(3) 0.0369(7) Uani 1 1 d .
C6 C 0.14617(13) 0.6145(2) -0.0130(2) 0.0347(6) Uani 1 1 d .
C15 C -0.11511(13) 0.6515(2) 0.1765(2) 0.0336(6) Uani 1 1 d .
C4 C 0.22156(14) 0.6753(3) -0.1333(3) 0.0409(7) Uani 1 1 d .
C9 C 0.10995(13) 0.5659(2) 0.0706(2) 0.0346(6) Uani 1 1 d .
C8 C 0.04665(13) 0.6180(2) 0.0713(2) 0.0324(6) Uani 1 1 d .
C10 C 0.05484(14) 0.4908(3) 0.2249(2) 0.0376(7) Uani 1 1 d .
C13 C -0.05236(14) 0.5176(3) 0.2972(3) 0.0390(7) Uani 1 1 d .
C7 C 0.10791(14) 0.7025(3) -0.0723(3) 0.0383(7) Uani 1 1 d .
C19 C -0.33500(15) 0.7723(3) 0.2068(3) 0.0418(7) Uani 1 1 d .
C5 C 0.21141(14) 0.5997(2) -0.0502(2) 0.0382(7) Uani 1 1 d .
H5A H 0.2438 0.5434 -0.0201 0.046 Uiso 1 1 calc R
C16 C -0.22643(14) 0.7557(2) 0.1268(3) 0.0391(7) Uani 1 1 d .
C14 C -0.15944(14) 0.6270(2) 0.2513(2) 0.0362(6) Uani 1 1 d .
C18 C -0.28748(15) 0.6972(3) 0.2683(3) 0.0447(7) Uani 1 1 d .
H18A H -0.2952 0.6561 0.3332 0.054 Uiso 1 1 calc R
C3 C 0.3186(2) 0.8486(4) -0.2046(4) 0.0879(13) Uani 1 1 d .
H3A H 0.2790 0.8870 -0.2523 0.132 Uiso 1 1 calc R
H3B H 0.3594 0.8602 -0.2378 0.132 Uiso 1 1 calc R
H3C H 0.3274 0.8781 -0.1253 0.132 Uiso 1 1 calc R
C20 C -0.41129(19) 0.8958(3) 0.3713(3) 0.0699(11) Uani 1 1 d .
H20A H -0.3840 0.8553 0.4375 0.105 Uiso 1 1 calc R
H20B H -0.4565 0.9143 0.3875 0.105 Uiso 1 1 calc R
H20C H -0.3872 0.9644 0.3588 0.105 Uiso 1 1 calc R
C21 C -0.4656(2) 0.6711(3) 0.2599(4) 0.0861(14) Uani 1 1 d .
H21A H -0.4379 0.6325 0.3271 0.129 Uiso 1 1 calc R
H21B H -0.4694 0.6246 0.1905 0.129 Uiso 1 1 calc R
H21C H -0.5118 0.6855 0.2741 0.129 Uiso 1 1 calc R
C2 C 0.2848(2) 0.6401(4) -0.3548(3) 0.0824(13) Uani 1 1 d .
H2A H 0.2461 0.6797 -0.4035 0.124 Uiso 1 1 calc R
H2B H 0.2743 0.5606 -0.3546 0.124 Uiso 1 1 calc R
H2C H 0.3265 0.6514 -0.3858 0.124 Uiso 1 1 calc R
C1 C 0.37410(18) 0.6185(4) -0.1083(4) 0.0993(17) Uani 1 1 d .
H1A H 0.4151 0.6264 -0.1417 0.149 Uiso 1 1 calc R
H1B H 0.3623 0.5396 -0.1052 0.149 Uiso 1 1 calc R
H1C H 0.3835 0.6495 -0.0296 0.149 Uiso 1 1 calc R
C22 C -0.4755(2) 0.8837(4) 0.1083(4) 0.0874(14) Uani 1 1 d .
H22A H -0.4816 0.8364 0.0391 0.131 Uiso 1 1 calc R
H22B H -0.4512 0.9519 0.0951 0.131 Uiso 1 1 calc R
H22C H -0.5207 0.9027 0.1239 0.131 Uiso 1 1 calc R

loop_
_atom_site_aniso_label
_atom_site_aniso_U_11
_atom_site_aniso_U_22
_atom_site_aniso_U_33
_atom_site_aniso_U_23
_atom_site_aniso_U_13
_atom_site_aniso_U_12
S3 0.0338(4) 0.0426(5) 0.0488(5) 0.0076(4) 0.0125(3) 0.0053(3)
S2 0.0320(4) 0.0497(5) 0.0439(5) 0.0075(4) 0.0108(3) 0.0069(3)
S4 0.0382(4) 0.0555(5) 0.0464(5) 0.0138(4) 0.0132(3) 0.0065(3)
S6 0.0359(4) 0.0517(5) 0.0467(5) 0.0108(4) 0.0147(3) 0.0014(3)
S5 0.0400(4) 0.0592(5) 0.0429(5) 0.0114(4) 0.0164(3) 0.0068(4)
S1 0.0406(4) 0.0574(5) 0.0521(5) 0.0184(4) 0.0173(4) 0.0103(4)
Si2 0.0358(4) 0.0541(6) 0.0563(6) 0.0009(5) 0.0140(4) 0.0067(4)
S7 0.0408(4) 0.0544(5) 0.0518(5) 0.0111(4) 0.0131(4) 0.0087(4)
Si1 0.0387(5) 0.0593(6) 0.0595(6) 0.0145(5) 0.0222(4) 0.0052(4)
C11 0.0317(13) 0.0346(16) 0.0337(15) -0.0040(13) 0.0070(11) -0.0055(12)
C12 0.0300(14) 0.0418(17) 0.0319(16) -0.0023(13) 0.0062(11) -0.0018(12)
C17 0.0338(14) 0.0400(17) 0.0379(17) -0.0035(14) 0.0099(12) 0.0003(12)
C6 0.0283(13) 0.0404(17) 0.0351(16) -0.0034(13) 0.0061(11) -0.0002(12)
C15 0.0304(13) 0.0369(16) 0.0330(15) -0.0018(13) 0.0055(11) -0.0035(12)
C4 0.0344(15) 0.0470(19) 0.0429(18) 0.0055(15) 0.0114(13) 0.0052(13)
C9 0.0329(14) 0.0347(16) 0.0355(16) -0.0026(13) 0.0059(12) -0.0017(12)
C8 0.0288(13) 0.0359(16) 0.0313(15) -0.0026(12) 0.0039(11) -0.0001(11)
C10 0.0321(14) 0.0409(17) 0.0401(17) 0.0040(14) 0.0082(12) -0.0001(12)
C13 0.0324(14) 0.0467(19) 0.0387(17) 0.0028(14) 0.0091(12) 0.0022(13)
C7 0.0319(14) 0.0444(18) 0.0391(17) 0.0030(14) 0.0089(12) 0.0018(13)
C19 0.0369(15) 0.0451(19) 0.0453(18) -0.0029(15) 0.0133(13) 0.0012(13)
C5 0.0307(14) 0.0428(18) 0.0423(18) 0.0021(14) 0.0105(12) 0.0036(12)
C16 0.0338(14) 0.0429(18) 0.0423(18) 0.0028(14) 0.0120(13) 0.0008(13)
C14 0.0355(14) 0.0376(17) 0.0365(16) -0.0020(13) 0.0096(12) -0.0003(12)
C18 0.0413(16) 0.052(2) 0.0442(19) 0.0070(15) 0.0162(14) 0.0052(14)
C3 0.079(3) 0.076(3) 0.119(4) 0.006(3) 0.047(3) -0.014(2)
C20 0.066(2) 0.078(3) 0.071(3) -0.006(2) 0.0249(19) 0.015(2)
C21 0.060(2) 0.078(3) 0.131(4) -0.005(3) 0.043(3) -0.012(2)
C2 0.082(3) 0.099(3) 0.080(3) -0.004(3) 0.048(2) -0.010(3)
C1 0.048(2) 0.142(4) 0.113(4) 0.062(3) 0.029(2) 0.029(3)
C22 0.062(2) 0.120(4) 0.076(3) 0.015(3) 0.003(2) 0.038(2)

loop_
_atom_type_symbol
_atom_type_description
_atom_type_scat_dispersion_real
_atom_type_scat_dispersion_imag
_atom_type_scat_source
C C 0.0033 0.0016 'International Tables Vol C Tables 4.2.6.8 and 6.1.1.4'
H H 0.0000 0.0000 'International Tables Vol C Tables 4.2.6.8 and 6.1.1.4'
Si Si 0.0817 0.0704 'International Tables Vol C Tables 4.2.6.8 and 6.1.1.4'
S S 0.1246 0.1234 'International Tables Vol C Tables 4.2.6.8 and 6.1.1.4'

loop_
_geom_angle_atom_site_label_1
_geom_angle_atom_site_label_2
_geom_angle_atom_site_label_3
_geom_angle
C10 S3 C9 89.46(13)
C8 S2 C7 89.67(13)
C10 S4 C13 89.06(14)
C16 S6 C15 89.73(13)
C14 S5 C13 89.08(13)
C7 S1 C4 91.73(14)
C21 Si2 C19 107.23(16)
C21 Si2 C20 110.90(19)
C19 Si2 C20 108.86(15)
C21 Si2 C22 110.7(2)
C19 Si2 C22 108.98(16)
C20 Si2 C22 110.1(2)
C16 S7 C19 92.16(14)
C3 Si1 C2 108.6(2)
C3 Si1 C4 108.51(16)
C2 Si1 C4 112.40(16)
C3 Si1 C1 110.9(2)
C2 Si1 C1 109.1(2)
C4 Si1 C1 107.31(16)
C8 C11 C10 109.5(2)
C8 C11 C12 139.4(3)
C10 C11 C12 111.0(2)
C13 C12 C11 110.8(2)
C13 C12 C15 108.9(2)
C11 C12 C15 140.3(3)
C16 C17 C18 112.3(3)
C16 C17 C14 109.9(2)
C18 C17 C14 137.8(3)
C7 C6 C9 110.3(2)
C7 C6 C5 111.3(3)
C9 C6 C5 138.3(3)
C14 C15 C12 113.0(2)
C14 C15 S6 112.1(2)
C12 C15 S6 134.8(2)
C5 C4 S1 110.7(2)
C5 C4 Si1 129.5(2)
S1 C4 Si1 119.76(17)
C8 C9 C6 113.2(2)
C8 C9 S3 113.1(2)
C6 C9 S3 133.6(2)
C9 C8 C11 112.8(2)
C9 C8 S2 112.5(2)
C11 C8 S2 134.5(2)
C11 C10 S3 115.0(2)
C11 C10 S4 114.4(2)
S3 C10 S4 130.54(17)
C12 C13 S5 115.8(2)
C12 C13 S4 114.7(2)
S5 C13 S4 129.56(18)
C6 C7 S1 112.5(2)
C6 C7 S2 114.3(2)
S1 C7 S2 133.14(18)
C18 C19 S7 110.5(2)
C18 C19 Si2 126.2(2)
S7 C19 Si2 123.30(18)
C4 C5 C6 113.7(3)
C4 C5 H5A 123.1
C6 C5 H5A 123.1
C17 C16 S7 111.6(2)
C17 C16 S6 114.9(2)
S7 C16 S6 133.50(18)
C15 C14 C17 113.4(3)
C15 C14 S5 113.2(2)
C17 C14 S5 133.4(2)
C19 C18 C17 113.4(3)
C19 C18 H18A 123.3
C17 C18 H18A 123.3
Si1 C3 H3A 109.5
Si1 C3 H3B 109.5
H3A C3 H3B 109.5
Si1 C3 H3C 109.5
H3A C3 H3C 109.5
H3B C3 H3C 109.5
Si2 C20 H20A 109.5
Si2 C20 H20B 109.5
H20A C20 H20B 109.5
Si2 C20 H20C 109.5
H20A C20 H20C 109.5
H20B C20 H20C 109.5
Si2 C21 H21A 109.5
Si2 C21 H21B 109.5
H21A C21 H21B 109.5
Si2 C21 H21C 109.5
H21A C21 H21C 109.5
H21B C21 H21C 109.5
Si1 C2 H2A 109.5
Si1 C2 H2B 109.5
H2A C2 H2B 109.5
Si1 C2 H2C 109.5
H2A C2 H2C 109.5
H2B C2 H2C 109.5
Si1 C1 H1A 109.5
Si1 C1 H1B 109.5
H1A C1 H1B 109.5
Si1 C1 H1C 109.5
H1A C1 H1C 109.5
H1B C1 H1C 109.5
Si2 C22 H22A 109.5
Si2 C22 H22B 109.5
H22A C22 H22B 109.5
Si2 C22 H22C 109.5
H22A C22 H22C 109.5
H22B C22 H22C 109.5

loop_
_geom_bond_atom_site_label_1
_geom_bond_atom_site_label_2
_geom_bond_distance
S3 C10 1.721(3)
S3 C9 1.730(3)
S2 C8 1.734(3)
S2 C7 1.735(3)
S4 C10 1.724(3)
S4 C13 1.730(3)
S6 C16 1.729(3)
S6 C15 1.741(3)
S5 C14 1.723(3)
S5 C13 1.714(3)
S1 C7 1.703(3)
S1 C4 1.745(3)
Si2 C21 1.840(4)
Si2 C19 1.865(3)
Si2 C20 1.844(4)
Si2 C22 1.853(4)
S7 C16 1.714(3)
S7 C19 1.730(3)
Si1 C3 1.842(4)
Si1 C2 1.848(4)
Si1 C4 1.867(3)
Si1 C1 1.849(4)
C11 C8 1.432(4)
C11 C10 1.384(4)
C11 C12 1.436(3)
C12 C13 1.377(4)
C12 C15 1.426(4)
C17 C16 1.366(4)
C17 C18 1.421(4)
C17 C14 1.438(4)
C6 C7 1.372(4)
C6 C9 1.427(4)
C6 C5 1.432(3)
C15 C14 1.373(4)
C4 C5 1.352(4)
C9 C8 1.376(4)
C19 C18 1.365(4)
C5 H5A 0.9300
C18 H18A 0.9300
C3 H3A 0.9600
C3 H3B 0.9600
C3 H3C 0.9600
C20 H20A 0.9600
C20 H20B 0.9600
C20 H20C 0.9600
C21 H21A 0.9600
C21 H21B 0.9600
C21 H21C 0.9600
C2 H2A 0.9600
C2 H2B 0.9600
C2 H2C 0.9600
C1 H1A 0.9600
C1 H1B 0.9600
C1 H1C 0.9600
C22 H22A 0.9600
C22 H22B 0.9600
C22 H22C 0.9600

loop_
_geom_torsion_atom_site_label_1
_geom_torsion_atom_site_label_2
_geom_torsion_atom_site_label_3
_geom_torsion_atom_site_label_4
_geom_torsion
C8 C11 C12 C13 -179.4(3)
C10 C11 C12 C13 0.8(3)
C8 C11 C12 C15 3.3(6)
C10 C11 C12 C15 -176.4(3)
C13 C12 C15 C14 1.3(3)
C11 C12 C15 C14 178.5(3)
C13 C12 C15 S6 -175.5(2)
C11 C12 C15 S6 1.8(6)
C16 S6 C15 C14 1.1(2)
C16 S6 C15 C12 177.9(3)
C7 S1 C4 C5 1.1(2)
C7 S1 C4 Si1 -176.39(19)
C3 Si1 C4 C5 -134.8(3)
C2 Si1 C4 C5 105.0(3)
C1 Si1 C4 C5 -15.0(4)
C3 Si1 C4 S1 42.1(3)
C2 Si1 C4 S1 -78.1(2)
C1 Si1 C4 S1 162.0(2)
C7 C6 C9 C8 0.1(3)
C5 C6 C9 C8 178.0(3)
C7 C6 C9 S3 -175.3(2)
C5 C6 C9 S3 2.6(5)
C10 S3 C9 C8 -1.3(2)
C10 S3 C9 C6 174.0(3)
C6 C9 C8 C11 -176.2(2)
S3 C9 C8 C11 0.2(3)
C6 C9 C8 S2 0.4(3)
S3 C9 C8 S2 176.75(14)
C10 C11 C8 C9 1.5(3)
C12 C11 C8 C9 -178.2(3)
C10 C11 C8 S2 -174.1(2)
C12 C11 C8 S2 6.2(5)
C7 S2 C8 C9 -0.6(2)
C7 S2 C8 C11 175.0(3)
C8 C11 C10 S3 -2.6(3)
C12 C11 C10 S3 177.24(19)
C8 C11 C10 S4 179.40(19)
C12 C11 C10 S4 -0.8(3)
C9 S3 C10 C11 2.3(2)
C9 S3 C10 S4 179.9(2)
C13 S4 C10 C11 0.4(2)
C13 S4 C10 S3 -177.2(2)
C11 C12 C13 S5 -179.6(2)
C15 C12 C13 S5 -1.5(3)
C11 C12 C13 S4 -0.6(3)
C15 C12 C13 S4 177.6(2)
C14 S5 C13 C12 1.1(2)
C14 S5 C13 S4 -177.9(2)
C10 S4 C13 C12 0.1(2)
C10 S4 C13 S5 179.0(2)
C9 C6 C7 S1 178.5(2)
C5 C6 C7 S1 0.0(3)
C9 C6 C7 S2 -0.5(3)
C5 C6 C7 S2 -179.0(2)
C4 S1 C7 C6 -0.6(2)
C4 S1 C7 S2 178.2(2)
C8 S2 C7 C6 0.7(2)
C8 S2 C7 S1 -178.2(2)
C16 S7 C19 C18 0.7(3)
C16 S7 C19 Si2 -178.7(2)
C21 Si2 C19 C18 -45.9(3)
C20 Si2 C19 C18 74.2(3)
C22 Si2 C19 C18 -165.8(3)
C21 Si2 C19 S7 133.5(2)
C20 Si2 C19 S7 -106.5(2)
C22 Si2 C19 S7 13.6(3)
S1 C4 C5 C6 -1.3(3)
Si1 C4 C5 C6 175.9(2)
C7 C6 C5 C4 0.8(4)
C9 C6 C5 C4 -177.1(3)
C18 C17 C16 S7 1.3(3)
C14 C17 C16 S7 -178.5(2)
C18 C17 C16 S6 -179.7(2)
C14 C17 C16 S6 0.5(3)
C19 S7 C16 C17 -1.1(2)
C19 S7 C16 S6 -179.9(2)
C15 S6 C16 C17 -0.9(2)
C15 S6 C16 S7 177.8(2)
C12 C15 C14 C17 -178.6(2)
S6 C15 C14 C17 -1.1(3)
C12 C15 C14 S5 -0.5(3)
S6 C15 C14 S5 176.99(14)
C16 C17 C14 C15 0.3(4)
C18 C17 C14 C15 -179.3(3)
C16 C17 C14 S5 -177.2(2)
C18 C17 C14 S5 3.2(6)
C13 S5 C14 C15 -0.3(2)
C13 S5 C14 C17 177.3(3)
S7 C19 C18 C17 -0.1(4)
Si2 C19 C18 C17 179.3(2)
C16 C17 C18 C19 -0.7(4)
C14 C17 C18 C19 178.9(3)
